data_8100507
loop_
_publ_author_name
'Euler, H.'
'Barbier, B.'
'Meents, A.'
'Kirfel, A.'

_publ_section_title
;
Crystal structure of Tutton's salts, Cs~2~[M^II^(H~2~O)~2~](SO~2~)
~2~, M^II^ = Mg, Mn, Fe, Co, Ni, Zn
;
_journal_issue 4
_journal_name_full 'Zeitschrift f\"ur Kristallographie - New Crystal Structures'
_journal_page_first 409
_journal_page_last 413
_journal_volume 218
_journal_year 2003
_chemical_formula_moiety '(Cs 1+)2, Mn 2+, (S O4 2-)2, 6(H2O)'
_chemical_formula_sum 'Cs2 H12 Mn O14 S2'
_chemical_formula_weight 620.98
_space_group_IT_number 14
_symmetry_cell_setting monoclinic
_symmetry_space_group_name_Hall '-P 2yab'
_symmetry_space_group_name_H-M 'P 1 21/a 1'
_cell_angle_alpha 90.00
_cell_angle_beta 107.17(4)
_cell_angle_gamma 90.00
_cell_formula_units_Z 2
_cell_length_a 9.418(3)
_cell_length_b 12.963(2)
_cell_length_c 6.386(3)
_cell_measurement_temperature 293(2)
_cell_volume 744.9(4)
_diffrn_ambient_temperature 293(2)
_exptl_crystal_density_diffrn 2.769
_cod_original_sg_symbol_H-M 'P 21/a'
_cod_original_formula_sum 'H12 Cs2 Mn O14 S2'
_cod_database_code 8100507

loop_
_symmetry_equiv_pos_as_xyz
'x, y, z'
'-x+1/2, y+1/2, -z'
'-x, -y, -z'
'x-1/2, -y-1/2, z'

loop_
_atom_site_label
_atom_site_type_symbol
_atom_site_fract_x
_atom_site_fract_y
_atom_site_fract_z
_atom_site_U_iso_or_equiv
_atom_site_adp_type
_atom_site_occupancy
_atom_site_symmetry_multiplicity
_atom_site_Wyckoff_symbol
_atom_site_calc_flag
_atom_site_refinement_flags
_atom_site_disorder_assembly
_atom_site_disorder_group
Mn Mn 0.0000 0.0000 0.0000 0.02181(12) Uani 1 2 a d S . .
S S 0.39830(6) 0.14535(4) 0.73996(9) 0.02157(12) Uani 1 4 e d . . .
O1 O 0.4178(2) 0.23408(13) 0.6074(3) 0.0347(4) Uani 1 4 e d . . .
O2 O 0.53239(19) 0.08163(15) 0.7999(3) 0.0377(4) Uani 1 4 e d . . .
O3 O 0.27306(18) 0.08273(14) 0.6065(3) 0.0303(4) Uani 1 4 e d . . .
O4 O 0.3640(2) 0.18235(14) 0.9384(3) 0.0321(4) Uani 1 4 e d . . .
O5 O 0.1692(2) 0.11223(16) 0.1640(4) 0.0329(4) Uani 1 4 e d . . .
O6 O -0.1739(2) 0.11252(16) 0.0053(3) 0.0324(4) Uani 1 4 e d . . .
O7 O -0.0044(2) -0.06972(16) 0.3035(3) 0.0297(4) Uani 1 4 e d . . .
Cs Cs 0.130294(17) 0.356424(12) 0.35607(3) 0.03228(8) Uani 1 4 e d . . .
H1 H 0.204(4) 0.105(3) 0.269(6) 0.035(10) Uiso 1 4 e d . . .
H2 H 0.234(4) 0.129(2) 0.100(5) 0.036(8) Uiso 1 4 e d . . .
H3 H -0.247(4) 0.104(3) -0.064(5) 0.036(10) Uiso 1 4 e d . . .
H4 H -0.160(3) 0.172(3) -0.018(5) 0.034(8) Uiso 1 4 e d . . .
H5 H -0.061(4) -0.066(3) 0.329(6) 0.034(11) Uiso 1 4 e d . . .
H6 H 0.016(4) -0.136(3) 0.319(6) 0.043(9) Uiso 1 4 e d . . .

loop_
_atom_site_aniso_label
_atom_site_aniso_U_11
_atom_site_aniso_U_22
_atom_site_aniso_U_33
_atom_site_aniso_U_23
_atom_site_aniso_U_13
_atom_site_aniso_U_12
Mn 0.0197(2) 0.0230(2) 0.0227(2) 0.00075(19) 0.00617(18) -0.00187(18)
S 0.0193(3) 0.0226(3) 0.0226(3) -0.0007(2) 0.0060(2) -0.0017(2)
O1 0.0450(11) 0.0279(9) 0.0352(9) 0.0026(7) 0.0182(8) -0.0043(8)
O2 0.0236(9) 0.0395(10) 0.0467(11) 0.0015(8) 0.0053(8) 0.0055(8)
O3 0.0240(8) 0.0365(9) 0.0297(8) -0.0067(7) 0.0068(7) -0.0076(7)
O4 0.0405(10) 0.0324(9) 0.0262(8) -0.0040(7) 0.0141(7) -0.0034(8)
O5 0.0304(10) 0.0416(11) 0.0240(10) -0.0008(8) 0.0039(9) -0.0115(8)
O6 0.0232(10) 0.0299(11) 0.0448(11) 0.0016(8) 0.0111(9) 0.0015(8)
O7 0.0319(11) 0.0309(11) 0.0310(10) 0.0030(7) 0.0165(8) 0.0027(8)
Cs 0.03283(11) 0.03321(11) 0.03212(11) 0.00165(6) 0.01162(7) 0.00042(6)

loop_
_geom_bond_atom_site_label_1
_geom_bond_atom_site_label_2
_geom_bond_distance
_geom_bond_site_symmetry_2
_geom_bond_publ_flag
Mn O7 2.150(2) 3 ?
Mn O7 2.150(2) . ?
Mn O5 2.1833(19) 3 ?
Mn O5 2.1833(19) . ?
Mn O6 2.2009(19) . ?
Mn O6 2.2009(19) 3 ?
S O2 1.4622(19) . ?
S O1 1.4715(18) . ?
S O4 1.4768(18) . ?
S O3 1.4775(18) . ?
S Cs 3.7344(16) 4_665 ?
S Cs 3.7920(8) 2_546 ?
S Cs 3.896(2) 4_666 ?
S Cs 4.0268(13) . ?
O1 H6 1.81(4) 2_556 ?
O1 O7 2.680(3) 2_556 ?
O1 Cs 3.139(2) 4_665 ?
O1 Cs 3.140(2) . ?
O2 H3 2.02(4) 1_656 ?
O2 O6 2.718(3) 1_656 ?
O2 Cs 3.311(2) 2_546 ?
O2 Cs 3.327(2) 4_665 ?
O2 Cs 3.490(3) 4_666 ?
O2 Cs 5.360(2) . ?
O3 H1 2.08(4) . ?
O3 H5 2.17(4) 3_556 ?
O3 O5 2.731(3) . ?
O3 O7 2.760(3) 3_556 ?
O3 Cs 3.0599(18) 2_546 ?
O3 H5 3.67(3) . ?
O3 Cs 3.9603(19) . ?
O4 H4 1.93(4) 4_666 ?
O4 H2 1.95(4) 1_556 ?
O4 O6 2.733(3) 4_666 ?
O4 O5 2.798(3) 1_556 ?
O4 Cs 3.116(2) 4_666 ?
O4 Cs 4.351(2) . ?
O5 H1 0.66(4) . ?
O5 H2 0.85(4) . ?
O5 O7 2.982(3) 3 ?
O5 O6 3.088(3) . ?
O5 O6 3.112(3) 3 ?
O5 O7 3.145(3) . ?
O5 Cs 3.453(2) . ?
O5 H1 0.66(4) . ?
O5 H2 0.85(4) . ?
O6 O7 2.995(3) 3 ?
O6 O7 3.156(3) . ?
O6 Cs 3.319(2) 4_565 ?
O6 Cs 4.408(3) . ?
O6 H3 0.71(3) . ?
O6 H4 0.80(3) . ?
O7 Cs 3.679(3) 2_546 ?
O7 H5 0.60(3) . ?
O7 H6 0.88(4) . ?
Cs O3 3.0599(18) 2_556 ?
Cs O4 3.116(2) 4_564 ?
Cs O1 3.139(2) 4_565 ?
Cs O2 3.311(2) 2_556 ?
Cs O6 3.319(2) 4_665 ?
Cs O2 3.327(2) 4_565 ?
Cs O2 3.490(3) 4_564 ?
Cs O7 3.679(3) 2_556 ?
Cs S 3.7344(16) 4_565 ?
Cs S 3.7920(8) 2_556 ?
Cs H1 3.41(3) . ?
